data_7234577
loop_
_publ_author_name
'Maxime Romain'
'Cassandre Quinton'
'Denis Tondelier'
'Bernard Geffroy'
'Olivier Jeannin'
'Joelle Rault-Berthelot'
'Cyril Poriel'

_publ_section_title
;
 Thioxanthene and dioxothioxanthene dihydroindeno[2,1-b]fluorenes:
 synthesis, properties and applications in green and sky blue
 phosphorescent OLEDs
;
_journal_name_full 'Journal of Materials Chemistry C'
_journal_page_first 1692
_journal_page_last 1703
_journal_paper_doi 10.1039/C5TC04039F
_journal_volume 4
_journal_year 2016
_chemical_formula_moiety 'C44 H26 S2'
_chemical_formula_sum 'C44 H26 S2'
_chemical_formula_weight 618.77
_space_group_IT_number 2
_space_group_name_Hall '-P 1'
_space_group_name_H-M_alt 'P -1'
_symmetry_cell_setting triclinic
_symmetry_Int_Tables_number 2
_symmetry_space_group_name_Hall '-P 1'
_symmetry_space_group_name_H-M 'P -1'
_atom_sites_solution_hydrogens geom
_atom_sites_solution_primary 'direct - structure invariant direct methods'
_atom_sites_solution_secondary 'direct - structure invariant direct methods'
_cell_angle_alpha 79.0930(10)
_cell_angle_beta 72.6340(10)
_cell_angle_gamma 73.8340(10)
_cell_formula_units_Z 2
_cell_length_a 10.4125(2)
_cell_length_b 12.7310(3)
_cell_length_c 12.7806(3)
_cell_measurement_reflns_used 2847
_cell_measurement_temperature 150(2)
_cell_measurement_theta_max 22.14
_cell_measurement_theta_min 2.74
_cell_measurement_wavelength 0.71073
_cell_volume 1542.61(6)
_computing_cell_refinement 'Bruker APEX2 (Bruker, 2006)'
_computing_data_collection 'Bruker APEX2 (Bruker, 2006)'
_computing_data_reduction 'Bruker APEX2 (Bruker, 2006)'
_computing_molecular_graphics 'Ortep for Windows (Farrugia, 2012)'
_computing_publication_material 'WinGX publication routines (Farrugia, 2012)'
_computing_structure_refinement 'SHELXL-2014/7 (Sheldrick, 2014)'
_computing_structure_solution 'SIR-92 (Altomare et al., 1994)'
_diffrn_ambient_temperature 150(2)
_diffrn_detector 'CCD plate'
_diffrn_measured_fraction_theta_full 0.996
_diffrn_measured_fraction_theta_max 0.992
_diffrn_measurement_device_type 'APEXII, Bruker-AXS'
_diffrn_measurement_method 'CCD rotation images, thin slices'
_diffrn_orient_matrix_UB_11 -0.104847
_diffrn_orient_matrix_UB_12 0.007793
_diffrn_orient_matrix_UB_13 0.018301
_diffrn_orient_matrix_UB_21 0.014602
_diffrn_orient_matrix_UB_22 -0.057117
_diffrn_orient_matrix_UB_23 0.017174
_diffrn_orient_matrix_UB_31 0.057318
_diffrn_orient_matrix_UB_32 0.028806
_diffrn_orient_matrix_UB_33 0.029101
_diffrn_radiation_monochromator graphite
_diffrn_radiation_probe x-ray
_diffrn_radiation_type MoK\a
_diffrn_radiation_wavelength 0.71073
_diffrn_reflns_av_R_equivalents 0.0292
_diffrn_reflns_av_unetI/netI 0.0276
_diffrn_reflns_Laue_measured_fraction_full 0.996
_diffrn_reflns_Laue_measured_fraction_max 0.992
_diffrn_reflns_limit_h_max 13
_diffrn_reflns_limit_h_min -13
_diffrn_reflns_limit_k_max 16
_diffrn_reflns_limit_k_min -16
_diffrn_reflns_limit_l_max 16
_diffrn_reflns_limit_l_min -16
_diffrn_reflns_number 25897
_diffrn_reflns_point_group_measured_fraction_full 0.996
_diffrn_reflns_point_group_measured_fraction_max 0.992
_diffrn_reflns_theta_full 25.242
_diffrn_reflns_theta_max 27.472
_diffrn_reflns_theta_min 1.677
_diffrn_standards_interval_count .
_diffrn_standards_interval_time .
_diffrn_standards_number 0
_exptl_absorpt_coefficient_mu 0.206
_exptl_absorpt_correction_T_max 0.984
_exptl_absorpt_correction_T_min 0.938
_exptl_absorpt_correction_type multi-scan
_exptl_absorpt_process_details
;
  [Sheldrick, G.M. (2002). SADABS Bruker AXS Inc., Madison, Wisconsin, USA]
;
_exptl_crystal_colour colorless
_exptl_crystal_density_diffrn 1.332
_exptl_crystal_density_method 'not measured'
_exptl_crystal_description plate
_exptl_crystal_F_000 644
_exptl_crystal_size_max 0.45
_exptl_crystal_size_mid 0.26
_exptl_crystal_size_min 0.08
_refine_diff_density_max 0.306
_refine_diff_density_min -0.465
_refine_diff_density_rms 0.084
_refine_ls_extinction_method none
_refine_ls_goodness_of_fit_ref 1.127
_refine_ls_hydrogen_treatment constr
_refine_ls_matrix_type full
_refine_ls_number_constraints 0
_refine_ls_number_parameters 415
_refine_ls_number_reflns 7007
_refine_ls_number_restraints 0
_refine_ls_restrained_S_all 1.127
_refine_ls_R_factor_all 0.0481
_refine_ls_R_factor_gt 0.0377
_refine_ls_shift/su_max 0
_refine_ls_shift/su_mean 0
_refine_ls_structure_factor_coef Fsqd
_refine_ls_weighting_details 'w=1/[\s^2^(Fo^2^)+(0.0645P)^2^+0.4977P] where P=(Fo^2^+2Fc^2^)/3'
_refine_ls_weighting_scheme calc
_refine_ls_wR_factor_gt 0.1049
_refine_ls_wR_factor_ref 0.1238
_reflns_Friedel_coverage 0
_reflns_number_gt 5902
_reflns_number_total 7007
_reflns_threshold_expression 'I > 2\s(I)'
_cod_data_source_file J-Mater-Chem-C-2016-4-1692.cif
_cod_data_source_block compound_2
_cod_database_code 7234577

loop_
_symmetry_equiv_pos_as_xyz
'x, y, z'
'-x, -y, -z'

loop_
_atom_site_label
_atom_site_type_symbol
_atom_site_fract_x
_atom_site_fract_y
_atom_site_fract_z
_atom_site_U_iso_or_equiv
_atom_site_adp_type
_atom_site_occupancy
_atom_site_site_symmetry_order
_atom_site_calc_flag
_atom_site_refinement_flags_posn
_atom_site_refinement_flags_adp
_atom_site_refinement_flags_occupancy
_atom_site_disorder_assembly
_atom_site_disorder_group
C1 C 0.21661(15) 0.32148(12) 0.24536(12) 0.0185(3) Uani 1 1 d . . . . .
C2 C 0.09648(15) 0.41762(12) 0.22241(13) 0.0201(3) Uani 1 1 d . . . . .
C3 C 0.08683(17) 0.48238(13) 0.12350(13) 0.0233(3) Uani 1 1 d . . . . .
H3 H 0.1576 0.4695 0.0594 0.028 Uiso 1 1 calc R U . . .
C4 C -0.03171(17) 0.56742(13) 0.12225(14) 0.0259(3) Uani 1 1 d . . . . .
H4 H -0.0395 0.6117 0.0566 0.031 Uiso 1 1 calc R U . . .
C5 C -0.13788(17) 0.58652(13) 0.21783(14) 0.0265(3) Uani 1 1 d . . . . .
H5 H -0.2161 0.6433 0.2155 0.032 Uiso 1 1 calc R U . . .
C6 C -0.12807(17) 0.52127(12) 0.31730(14) 0.0239(3) Uani 1 1 d . . . . .
H6 H -0.1994 0.5338 0.3812 0.029 Uiso 1 1 calc R U . . .
C7 C -0.00977(16) 0.43703(12) 0.31933(13) 0.0201(3) Uani 1 1 d . . . . .
C8 C 0.03014(15) 0.35793(11) 0.41101(13) 0.0194(3) Uani 1 1 d . . . . .
C9 C -0.03754(15) 0.34550(12) 0.52293(12) 0.0195(3) Uani 1 1 d . . . . .
H9 H -0.1238 0.3907 0.5512 0.023 Uiso 1 1 calc R U . . .
C10 C 0.02874(15) 0.26281(12) 0.59117(12) 0.0178(3) Uani 1 1 d . . . . .
C11 C -0.01502(15) 0.23126(12) 0.71081(12) 0.0187(3) Uani 1 1 d . . . . .
C12 C -0.13745(16) 0.27066(13) 0.78874(13) 0.0232(3) Uani 1 1 d . . . . .
H12 H -0.2087 0.325 0.7676 0.028 Uiso 1 1 calc R U . . .
C13 C -0.15075(17) 0.22698(14) 0.89870(14) 0.0268(3) Uani 1 1 d . . . . .
H13 H -0.2325 0.2514 0.9514 0.032 Uiso 1 1 calc R U . . .
C14 C -0.04362(17) 0.14754(14) 0.93069(13) 0.0262(3) Uani 1 1 d . . . . .
H14 H -0.0532 0.1211 1.0049 0.031 Uiso 1 1 calc R U . . .
C15 C 0.07844(16) 0.10676(13) 0.85288(13) 0.0229(3) Uani 1 1 d . . . . .
H15 H 0.1498 0.053 0.8746 0.027 Uiso 1 1 calc R U . . .
C16 C 0.09153(15) 0.14786(12) 0.74240(12) 0.0188(3) Uani 1 1 d . . . . .
C17 C 0.21238(14) 0.11444(12) 0.64042(12) 0.0176(3) Uani 1 1 d . . . . .
C18 C 0.15995(15) 0.19488(11) 0.54876(12) 0.0180(3) Uani 1 1 d . . . . .
C19 C 0.22684(15) 0.20678(11) 0.43677(12) 0.0187(3) Uani 1 1 d . . . . .
H19 H 0.3127 0.1613 0.4083 0.022 Uiso 1 1 calc R U . . .
C20 C 0.16089(15) 0.28893(12) 0.36919(12) 0.0185(3) Uani 1 1 d . . . . .
C21 C 0.23796(15) 0.22678(12) 0.17911(12) 0.0181(3) Uani 1 1 d . . . . .
C22 C 0.15081(16) 0.15363(13) 0.21714(13) 0.0227(3) Uani 1 1 d . . . . .
H22 H 0.083 0.1626 0.2835 0.027 Uiso 1 1 calc R U . . .
C23 C 0.16235(17) 0.06840(13) 0.15917(14) 0.0263(3) Uani 1 1 d . . . . .
H23 H 0.1023 0.0217 0.1862 0.032 Uiso 1 1 calc R U . . .
C24 C 0.26399(18) 0.05300(14) 0.06054(14) 0.0273(4) Uani 1 1 d . . . . .
H24 H 0.2738 -0.0051 0.022 0.033 Uiso 1 1 calc R U . . .
C25 C 0.35062(17) 0.12468(14) 0.01999(13) 0.0265(3) Uani 1 1 d . . . . .
H25 H 0.4181 0.1151 -0.0464 0.032 Uiso 1 1 calc R U . . .
C26 C 0.33738(16) 0.21177(12) 0.07843(12) 0.0212(3) Uani 1 1 d . . . . .
C27 C 0.44711(17) 0.36487(12) 0.12480(14) 0.0242(3) Uani 1 1 d . . . . .
C28 C 0.55548(18) 0.41729(14) 0.10702(16) 0.0324(4) Uani 1 1 d . . . . .
H28 H 0.623 0.4151 0.0401 0.039 Uiso 1 1 calc R U . . .
C29 C 0.5626(2) 0.47198(14) 0.18786(18) 0.0378(5) Uani 1 1 d . . . . .
H29 H 0.6337 0.5074 0.1751 0.045 Uiso 1 1 calc R U . . .
C30 C 0.4634(2) 0.47378(14) 0.28795(17) 0.0368(4) Uani 1 1 d . . . . .
H30 H 0.4682 0.5098 0.3431 0.044 Uiso 1 1 calc R U . . .
C31 C 0.35656(18) 0.42176(13) 0.30599(15) 0.0291(4) Uani 1 1 d . . . . .
H31 H 0.2907 0.4232 0.3737 0.035 Uiso 1 1 calc R U . . .
C32 C 0.34536(16) 0.36714(12) 0.22488(13) 0.0213(3) Uani 1 1 d . . . . .
C33 C 0.22570(15) -0.00613(12) 0.62634(12) 0.0188(3) Uani 1 1 d . . . . .
C34 C 0.15577(15) -0.03164(12) 0.56038(13) 0.0217(3) Uani 1 1 d . . . . .
H34 H 0.1076 0.0252 0.5191 0.026 Uiso 1 1 calc R U . . .
C35 C 0.15627(17) -0.13975(13) 0.55481(14) 0.0271(3) Uani 1 1 d . . . . .
H35 H 0.1087 -0.1544 0.5102 0.033 Uiso 1 1 calc R U . . .
C36 C 0.22746(18) -0.22566(13) 0.61558(15) 0.0309(4) Uani 1 1 d . . . . .
H36 H 0.2257 -0.2979 0.6138 0.037 Uiso 1 1 calc R U . . .
C37 C 0.30093(18) -0.20290(13) 0.67881(15) 0.0308(4) Uani 1 1 d . . . . .
H37 H 0.3508 -0.2604 0.7183 0.037 Uiso 1 1 calc R U . . .
C38 C 0.30108(16) -0.09434(13) 0.68404(13) 0.0235(3) Uani 1 1 d . . . . .
C39 C 0.43202(16) 0.05266(14) 0.71032(13) 0.0248(3) Uani 1 1 d . . . . .
C40 C 0.54896(17) 0.07356(17) 0.72712(15) 0.0344(4) Uani 1 1 d . . . . .
H40 H 0.6039 0.0199 0.766 0.041 Uiso 1 1 calc R U . . .
C41 C 0.58323(19) 0.17304(19) 0.68649(17) 0.0408(5) Uani 1 1 d . . . . .
H41 H 0.6589 0.1878 0.7002 0.049 Uiso 1 1 calc R U . . .
C42 C 0.50401(19) 0.25121(16) 0.62487(16) 0.0362(4) Uani 1 1 d . . . . .
H42 H 0.5282 0.3177 0.5953 0.043 Uiso 1 1 calc R U . . .
C43 C 0.38875(17) 0.23020(14) 0.60734(14) 0.0266(3) Uani 1 1 d . . . . .
H43 H 0.3372 0.283 0.5652 0.032 Uiso 1 1 calc R U . . .
C44 C 0.34811(15) 0.13184(13) 0.65139(12) 0.0207(3) Uani 1 1 d . . . . .
S1 S 0.44809(4) 0.30062(4) 0.01415(3) 0.02916(12) Uani 1 1 d . . . . .
S2 S 0.39996(4) -0.07770(4) 0.76742(3) 0.03022(12) Uani 1 1 d . . . . .

loop_
_atom_site_aniso_label
_atom_site_aniso_U_11
_atom_site_aniso_U_22
_atom_site_aniso_U_33
_atom_site_aniso_U_23
_atom_site_aniso_U_13
_atom_site_aniso_U_12
C1 0.0207(7) 0.0164(7) 0.0184(7) -0.0011(5) -0.0061(6) -0.0040(6)
C2 0.0236(7) 0.0145(7) 0.0246(8) -0.0031(6) -0.0098(6) -0.0041(6)
C3 0.0284(8) 0.0216(7) 0.0226(8) -0.0016(6) -0.0108(6) -0.0066(6)
C4 0.0353(9) 0.0211(8) 0.0261(8) 0.0003(6) -0.0174(7) -0.0064(7)
C5 0.0300(8) 0.0188(7) 0.0342(9) -0.0032(6) -0.0181(7) -0.0004(6)
C6 0.0259(8) 0.0189(7) 0.0270(8) -0.0057(6) -0.0099(6) -0.0003(6)
C7 0.0254(7) 0.0150(7) 0.0225(8) -0.0036(6) -0.0095(6) -0.0045(6)
C8 0.0225(7) 0.0145(7) 0.0228(8) -0.0042(6) -0.0088(6) -0.0024(6)
C9 0.0189(7) 0.0171(7) 0.0220(8) -0.0070(6) -0.0059(6) 0.0004(5)
C10 0.0200(7) 0.0159(7) 0.0195(7) -0.0056(5) -0.0058(6) -0.0041(5)
C11 0.0201(7) 0.0178(7) 0.0203(7) -0.0050(6) -0.0061(6) -0.0049(5)
C12 0.0191(7) 0.0235(8) 0.0262(8) -0.0066(6) -0.0055(6) -0.0020(6)
C13 0.0224(8) 0.0319(9) 0.0237(8) -0.0091(7) 0.0011(6) -0.0065(7)
C14 0.0290(8) 0.0312(9) 0.0186(8) -0.0024(6) -0.0039(6) -0.0103(7)
C15 0.0226(7) 0.0241(8) 0.0215(8) -0.0014(6) -0.0064(6) -0.0049(6)
C16 0.0183(7) 0.0191(7) 0.0204(7) -0.0049(6) -0.0050(6) -0.0050(5)
C17 0.0183(7) 0.0171(7) 0.0169(7) -0.0027(5) -0.0052(6) -0.0022(5)
C18 0.0203(7) 0.0145(6) 0.0207(7) -0.0038(5) -0.0074(6) -0.0030(5)
C19 0.0198(7) 0.0146(7) 0.0206(7) -0.0051(6) -0.0044(6) -0.0011(5)
C20 0.0219(7) 0.0156(7) 0.0186(7) -0.0046(5) -0.0054(6) -0.0036(5)
C21 0.0194(7) 0.0174(7) 0.0177(7) -0.0013(5) -0.0077(6) -0.0021(5)
C22 0.0213(7) 0.0238(8) 0.0231(8) -0.0036(6) -0.0048(6) -0.0059(6)
C23 0.0282(8) 0.0260(8) 0.0306(9) -0.0032(7) -0.0117(7) -0.0113(6)
C24 0.0357(9) 0.0257(8) 0.0260(8) -0.0086(7) -0.0154(7) -0.0042(7)
C25 0.0302(8) 0.0300(8) 0.0175(7) -0.0062(6) -0.0059(6) -0.0023(7)
C26 0.0224(7) 0.0217(7) 0.0189(7) 0.0007(6) -0.0066(6) -0.0049(6)
C27 0.0269(8) 0.0175(7) 0.0293(8) 0.0056(6) -0.0123(7) -0.0070(6)
C28 0.0281(8) 0.0246(8) 0.0441(11) 0.0109(7) -0.0137(8) -0.0108(7)
C29 0.0398(10) 0.0226(8) 0.0597(13) 0.0130(8) -0.0286(10) -0.0162(7)
C30 0.0501(11) 0.0199(8) 0.0535(12) -0.0016(8) -0.0313(10) -0.0115(8)
C31 0.0366(9) 0.0186(8) 0.0363(9) -0.0030(7) -0.0162(8) -0.0060(7)
C32 0.0247(7) 0.0139(7) 0.0270(8) 0.0013(6) -0.0123(6) -0.0039(6)
C33 0.0185(7) 0.0162(7) 0.0188(7) -0.0024(5) -0.0028(6) -0.0016(5)
C34 0.0215(7) 0.0191(7) 0.0243(8) -0.0026(6) -0.0069(6) -0.0032(6)
C35 0.0256(8) 0.0242(8) 0.0330(9) -0.0082(7) -0.0057(7) -0.0074(6)
C36 0.0313(9) 0.0165(7) 0.0407(10) -0.0042(7) -0.0022(8) -0.0062(6)
C37 0.0306(9) 0.0190(8) 0.0354(10) 0.0034(7) -0.0077(7) 0.0003(6)
C38 0.0233(7) 0.0226(8) 0.0209(8) -0.0004(6) -0.0056(6) -0.0013(6)
C39 0.0209(7) 0.0327(9) 0.0199(8) -0.0080(6) -0.0046(6) -0.0024(6)
C40 0.0221(8) 0.0551(12) 0.0281(9) -0.0138(8) -0.0096(7) -0.0029(8)
C41 0.0238(8) 0.0668(14) 0.0399(11) -0.0233(10) -0.0060(8) -0.0149(9)
C42 0.0315(9) 0.0418(10) 0.0407(11) -0.0164(8) -0.0015(8) -0.0181(8)
C43 0.0244(8) 0.0267(8) 0.0294(9) -0.0099(7) -0.0039(7) -0.0060(6)
C44 0.0179(7) 0.0247(8) 0.0194(7) -0.0085(6) -0.0034(6) -0.0028(6)
S1 0.0312(2) 0.0322(2) 0.0218(2) 0.00117(16) -0.00003(17) -0.01423(18)
S2 0.0309(2) 0.0317(2) 0.0263(2) 0.00102(17) -0.01555(18) 0.00121(17)

loop_
_atom_type_symbol
_atom_type_description
_atom_type_scat_dispersion_real
_atom_type_scat_dispersion_imag
_atom_type_scat_source
C C 0.0033 0.0016 'International Tables Vol C Tables 4.2.6.8 and 6.1.1.4'
H H 0 0 'International Tables Vol C Tables 4.2.6.8 and 6.1.1.4'
S S 0.1246 0.1234 'International Tables Vol C Tables 4.2.6.8 and 6.1.1.4'

loop_
_geom_angle_atom_site_label_1
_geom_angle_atom_site_label_2
_geom_angle_atom_site_label_3
_geom_angle
_geom_angle_site_symmetry_1
_geom_angle_site_symmetry_3
C21 C1 C20 111.06(11) . .
C21 C1 C32 114.69(12) . .
C20 C1 C32 110.02(12) . .
C21 C1 C2 110.89(12) . .
C20 C1 C2 100.96(12) . .
C32 C1 C2 108.32(11) . .
C3 C2 C7 120.88(14) . .
C3 C2 C1 128.32(14) . .
C7 C2 C1 110.79(13) . .
C2 C3 C4 118.57(15) . .
C2 C3 H3 120.7 . .
C4 C3 H3 120.7 . .
C5 C4 C3 120.84(15) . .
C5 C4 H4 119.6 . .
C3 C4 H4 119.6 . .
C4 C5 C6 120.54(15) . .
C4 C5 H5 119.7 . .
C6 C5 H5 119.7 . .
C7 C6 C5 118.92(15) . .
C7 C6 H6 120.5 . .
C5 C6 H6 120.5 . .
C6 C7 C2 120.25(14) . .
C6 C7 C8 130.90(14) . .
C2 C7 C8 108.85(13) . .
C9 C8 C20 120.61(14) . .
C9 C8 C7 130.92(13) . .
C20 C8 C7 108.46(13) . .
C8 C9 C10 117.66(13) . .
C8 C9 H9 121.2 . .
C10 C9 H9 121.2 . .
C9 C10 C18 121.31(13) . .
C9 C10 C11 130.13(13) . .
C18 C10 C11 108.55(13) . .
C12 C11 C16 120.69(14) . .
C12 C11 C10 130.59(14) . .
C16 C11 C10 108.72(13) . .
C13 C12 C11 118.59(15) . .
C13 C12 H12 120.7 . .
C11 C12 H12 120.7 . .
C14 C13 C12 120.82(15) . .
C14 C13 H13 119.6 . .
C12 C13 H13 119.6 . .
C13 C14 C15 120.82(15) . .
C13 C14 H14 119.6 . .
C15 C14 H14 119.6 . .
C16 C15 C14 118.84(15) . .
C16 C15 H15 120.6 . .
C14 C15 H15 120.6 . .
C15 C16 C11 120.17(14) . .
C15 C16 C17 129.14(13) . .
C11 C16 C17 110.69(13) . .
C18 C17 C44 111.93(12) . .
C18 C17 C33 111.87(12) . .
C44 C17 C33 111.83(11) . .
C18 C17 C16 100.76(11) . .
C44 C17 C16 110.86(11) . .
C33 C17 C16 109.05(11) . .
C19 C18 C10 120.94(14) . .
C19 C18 C17 127.86(13) . .
C10 C18 C17 111.18(12) . .
C20 C19 C18 117.65(13) . .
C20 C19 H19 121.2 . .
C18 C19 H19 121.2 . .
C19 C20 C8 121.82(14) . .
C19 C20 C1 127.19(13) . .
C8 C20 C1 110.94(13) . .
C26 C21 C22 117.34(13) . .
C26 C21 C1 123.09(13) . .
C22 C21 C1 119.50(13) . .
C23 C22 C21 122.16(14) . .
C23 C22 H22 118.9 . .
C21 C22 H22 118.9 . .
C22 C23 C24 119.75(14) . .
C22 C23 H23 120.1 . .
C24 C23 H23 120.1 . .
C25 C24 C23 119.51(14) . .
C25 C24 H24 120.2 . .
C23 C24 H24 120.2 . .
C24 C25 C26 120.49(15) . .
C24 C25 H25 119.8 . .
C26 C25 H25 119.8 . .
C21 C26 C25 120.71(14) . .
C21 C26 S1 123.52(12) . .
C25 C26 S1 115.73(12) . .
C32 C27 C28 120.34(16) . .
C32 C27 S1 123.55(12) . .
C28 C27 S1 116.10(14) . .
C29 C28 C27 120.65(17) . .
C29 C28 H28 119.7 . .
C27 C28 H28 119.7 . .
C28 C29 C30 119.62(16) . .
C28 C29 H29 120.2 . .
C30 C29 H29 120.2 . .
C29 C30 C31 119.90(17) . .
C29 C30 H30 120 . .
C31 C30 H30 120 . .
C30 C31 C32 121.76(17) . .
C30 C31 H31 119.1 . .
C32 C31 H31 119.1 . .
C27 C32 C31 117.71(14) . .
C27 C32 C1 122.84(13) . .
C31 C32 C1 119.23(14) . .
C34 C33 C38 117.27(14) . .
C34 C33 C17 120.97(13) . .
C38 C33 C17 121.65(13) . .
C35 C34 C33 121.71(15) . .
C35 C34 H34 119.1 . .
C33 C34 H34 119.1 . .
C36 C35 C34 120.11(16) . .
C36 C35 H35 119.9 . .
C34 C35 H35 119.9 . .
C37 C36 C35 119.32(15) . .
C37 C36 H36 120.3 . .
C35 C36 H36 120.3 . .
C36 C37 C38 120.60(15) . .
C36 C37 H37 119.7 . .
C38 C37 H37 119.7 . .
C37 C38 C33 120.92(15) . .
C37 C38 S2 115.63(12) . .
C33 C38 S2 123.45(12) . .
C40 C39 C44 120.92(16) . .
C40 C39 S2 115.62(13) . .
C44 C39 S2 123.46(12) . .
C41 C40 C39 120.44(17) . .
C41 C40 H40 119.8 . .
C39 C40 H40 119.8 . .
C40 C41 C42 119.51(16) . .
C40 C41 H41 120.2 . .
C42 C41 H41 120.2 . .
C43 C42 C41 120.06(18) . .
C43 C42 H42 120 . .
C41 C42 H42 120 . .
C42 C43 C44 121.70(17) . .
C42 C43 H43 119.2 . .
C44 C43 H43 119.1 . .
C43 C44 C39 117.28(14) . .
C43 C44 C17 120.93(14) . .
C39 C44 C17 121.71(14) . .
C26 S1 C27 102.62(7) . .
C38 S2 C39 101.16(7) . .

loop_
_geom_bond_atom_site_label_1
_geom_bond_atom_site_label_2
_geom_bond_distance
_geom_bond_site_symmetry_2
C1 C21 1.531(2) .
C1 C20 1.533(2) .
C1 C32 1.540(2) .
C1 C2 1.543(2) .
C2 C3 1.387(2) .
C2 C7 1.402(2) .
C3 C4 1.399(2) .
C3 H3 0.93 .
C4 C5 1.389(2) .
C4 H4 0.93 .
C5 C6 1.396(2) .
C5 H5 0.93 .
C6 C7 1.393(2) .
C6 H6 0.93 .
C7 C8 1.473(2) .
C8 C9 1.394(2) .
C8 C20 1.410(2) .
C9 C10 1.397(2) .
C9 H9 0.93 .
C10 C18 1.409(2) .
C10 C11 1.470(2) .
C11 C12 1.394(2) .
C11 C16 1.404(2) .
C12 C13 1.391(2) .
C12 H12 0.93 .
C13 C14 1.386(2) .
C13 H13 0.93 .
C14 C15 1.395(2) .
C14 H14 0.93 .
C15 C16 1.390(2) .
C15 H15 0.93 .
C16 C17 1.548(2) .
C17 C18 1.528(2) .
C17 C44 1.540(2) .
C17 C33 1.542(2) .
C18 C19 1.392(2) .
C19 C20 1.387(2) .
C19 H19 0.93 .
C21 C26 1.397(2) .
C21 C22 1.401(2) .
C22 C23 1.385(2) .
C22 H22 0.93 .
C23 C24 1.389(2) .
C23 H23 0.93 .
C24 C25 1.384(2) .
C24 H24 0.93 .
C25 C26 1.405(2) .
C25 H25 0.93 .
C26 S1 1.7585(15) .
C27 C32 1.395(2) .
C27 C28 1.407(2) .
C27 S1 1.7589(17) .
C28 C29 1.380(3) .
C28 H28 0.93 .
C29 C30 1.383(3) .
C29 H29 0.93 .
C30 C31 1.388(2) .
C30 H30 0.93 .
C31 C32 1.401(2) .
C31 H31 0.93 .
C33 C34 1.396(2) .
C33 C38 1.401(2) .
C34 C35 1.390(2) .
C34 H34 0.93 .
C35 C36 1.385(2) .
C35 H35 0.93 .
C36 C37 1.380(3) .
C36 H36 0.93 .
C37 C38 1.397(2) .
C37 H37 0.93 .
C38 S2 1.7614(17) .
C39 C40 1.399(2) .
C39 C44 1.401(2) .
C39 S2 1.7615(17) .
C40 C41 1.376(3) .
C40 H40 0.93 .
C41 C42 1.388(3) .
C41 H41 0.93 .
C42 C43 1.387(2) .
C42 H42 0.93 .
C43 C44 1.397(2) .
C43 H43 0.93 .

loop_
_geom_torsion_atom_site_label_1
_geom_torsion_atom_site_label_2
_geom_torsion_atom_site_label_3
_geom_torsion_atom_site_label_4
_geom_torsion
_geom_torsion_site_symmetry_1
_geom_torsion_site_symmetry_2
_geom_torsion_site_symmetry_3
_geom_torsion_site_symmetry_4
C21 C1 C2 C3 -63.02(19) . . . .
C20 C1 C2 C3 179.23(14) . . . .
C32 C1 C2 C3 63.67(19) . . . .
C21 C1 C2 C7 118.51(13) . . . .
C20 C1 C2 C7 0.76(15) . . . .
C32 C1 C2 C7 -114.80(13) . . . .
C7 C2 C3 C4 -0.3(2) . . . .
C1 C2 C3 C4 -178.63(14) . . . .
C2 C3 C4 C5 -0.2(2) . . . .
C3 C4 C5 C6 0.2(2) . . . .
C4 C5 C6 C7 0.3(2) . . . .
C5 C6 C7 C2 -0.9(2) . . . .
C5 C6 C7 C8 178.51(15) . . . .
C3 C2 C7 C6 0.8(2) . . . .
C1 C2 C7 C6 179.45(13) . . . .
C3 C2 C7 C8 -178.65(13) . . . .
C1 C2 C7 C8 -0.04(16) . . . .
C6 C7 C8 C9 -1.4(3) . . . .
C2 C7 C8 C9 178.05(15) . . . .
C6 C7 C8 C20 179.80(15) . . . .
C2 C7 C8 C20 -0.78(16) . . . .
C20 C8 C9 C10 0.0(2) . . . .
C7 C8 C9 C10 -178.71(14) . . . .
C8 C9 C10 C18 0.6(2) . . . .
C8 C9 C10 C11 179.07(14) . . . .
C9 C10 C11 C12 3.9(3) . . . .
C18 C10 C11 C12 -177.48(15) . . . .
C9 C10 C11 C16 -175.99(14) . . . .
C18 C10 C11 C16 2.67(16) . . . .
C16 C11 C12 C13 1.2(2) . . . .
C10 C11 C12 C13 -178.69(15) . . . .
C11 C12 C13 C14 1.3(2) . . . .
C12 C13 C14 C15 -2.1(2) . . . .
C13 C14 C15 C16 0.5(2) . . . .
C14 C15 C16 C11 1.9(2) . . . .
C14 C15 C16 C17 -177.76(14) . . . .
C12 C11 C16 C15 -2.7(2) . . . .
C10 C11 C16 C15 177.13(13) . . . .
C12 C11 C16 C17 176.95(13) . . . .
C10 C11 C16 C17 -3.19(16) . . . .
C15 C16 C17 C18 -177.96(15) . . . .
C11 C16 C17 C18 2.39(15) . . . .
C15 C16 C17 C44 -59.33(19) . . . .
C11 C16 C17 C44 121.02(13) . . . .
C15 C16 C17 C33 64.22(19) . . . .
C11 C16 C17 C33 -115.44(13) . . . .
C9 C10 C18 C19 -1.1(2) . . . .
C11 C10 C18 C19 -179.95(13) . . . .
C9 C10 C18 C17 177.70(12) . . . .
C11 C10 C18 C17 -1.10(16) . . . .
C44 C17 C18 C19 60.19(18) . . . .
C33 C17 C18 C19 -66.22(18) . . . .
C16 C17 C18 C19 178.04(14) . . . .
C44 C17 C18 C10 -118.56(13) . . . .
C33 C17 C18 C10 115.03(13) . . . .
C16 C17 C18 C10 -0.71(15) . . . .
C10 C18 C19 C20 1.1(2) . . . .
C17 C18 C19 C20 -177.51(13) . . . .
C18 C19 C20 C8 -0.6(2) . . . .
C18 C19 C20 C1 176.71(13) . . . .
C9 C8 C20 C19 0.0(2) . . . .
C7 C8 C20 C19 179.00(13) . . . .
C9 C8 C20 C1 -177.67(13) . . . .
C7 C8 C20 C1 1.30(16) . . . .
C21 C1 C20 C19 63.58(18) . . . .
C32 C1 C20 C19 -64.50(18) . . . .
C2 C1 C20 C19 -178.79(14) . . . .
C21 C1 C20 C8 -118.88(13) . . . .
C32 C1 C20 C8 113.04(13) . . . .
C2 C1 C20 C8 -1.25(15) . . . .
C20 C1 C21 C26 -151.44(14) . . . .
C32 C1 C21 C26 -25.9(2) . . . .
C2 C1 C21 C26 97.16(16) . . . .
C20 C1 C21 C22 31.55(18) . . . .
C32 C1 C21 C22 157.06(13) . . . .
C2 C1 C21 C22 -79.86(17) . . . .
C26 C21 C22 C23 0.9(2) . . . .
C1 C21 C22 C23 178.04(14) . . . .
C21 C22 C23 C24 0.7(2) . . . .
C22 C23 C24 C25 -1.5(2) . . . .
C23 C24 C25 C26 0.7(2) . . . .
C22 C21 C26 C25 -1.6(2) . . . .
C1 C21 C26 C25 -178.70(14) . . . .
C22 C21 C26 S1 175.95(12) . . . .
C1 C21 C26 S1 -1.1(2) . . . .
C24 C25 C26 C21 0.9(2) . . . .
C24 C25 C26 S1 -176.89(13) . . . .
C32 C27 C28 C29 -0.2(2) . . . .
S1 C27 C28 C29 178.72(13) . . . .
C27 C28 C29 C30 1.0(3) . . . .
C28 C29 C30 C31 -0.7(3) . . . .
C29 C30 C31 C32 -0.3(3) . . . .
C28 C27 C32 C31 -0.8(2) . . . .
S1 C27 C32 C31 -179.64(12) . . . .
C28 C27 C32 C1 173.79(14) . . . .
S1 C27 C32 C1 -5.1(2) . . . .
C30 C31 C32 C27 1.0(2) . . . .
C30 C31 C32 C1 -173.71(15) . . . .
C21 C1 C32 C27 29.20(19) . . . .
C20 C1 C32 C27 155.25(14) . . . .
C2 C1 C32 C27 -95.25(16) . . . .
C21 C1 C32 C31 -156.32(13) . . . .
C20 C1 C32 C31 -30.28(18) . . . .
C2 C1 C32 C31 79.22(17) . . . .
C18 C17 C33 C34 -19.11(19) . . . .
C44 C17 C33 C34 -145.57(14) . . . .
C16 C17 C33 C34 91.47(16) . . . .
C18 C17 C33 C38 164.82(13) . . . .
C44 C17 C33 C38 38.36(19) . . . .
C16 C17 C33 C38 -84.60(16) . . . .
C38 C33 C34 C35 2.3(2) . . . .
C17 C33 C34 C35 -173.97(14) . . . .
C33 C34 C35 C36 0.0(2) . . . .
C34 C35 C36 C37 -1.9(3) . . . .
C35 C36 C37 C38 1.6(3) . . . .
C36 C37 C38 C33 0.7(3) . . . .
C36 C37 C38 S2 -179.71(13) . . . .
C34 C33 C38 C37 -2.6(2) . . . .
C17 C33 C38 C37 173.63(14) . . . .
C34 C33 C38 S2 177.86(11) . . . .
C17 C33 C38 S2 -5.9(2) . . . .
C44 C39 C40 C41 0.4(3) . . . .
S2 C39 C40 C41 -179.68(14) . . . .
C39 C40 C41 C42 -2.5(3) . . . .
C40 C41 C42 C43 1.9(3) . . . .
C41 C42 C43 C44 0.7(3) . . . .
C42 C43 C44 C39 -2.7(2) . . . .
C42 C43 C44 C17 174.15(15) . . . .
C40 C39 C44 C43 2.1(2) . . . .
S2 C39 C44 C43 -177.75(12) . . . .
C40 C39 C44 C17 -174.72(14) . . . .
S2 C39 C44 C17 5.4(2) . . . .
C18 C17 C44 C43 18.77(19) . . . .
C33 C17 C44 C43 145.19(14) . . . .
C16 C17 C44 C43 -92.88(16) . . . .
C18 C17 C44 C39 -164.51(13) . . . .
C33 C17 C44 C39 -38.09(19) . . . .
C16 C17 C44 C39 83.85(16) . . . .
C21 C26 S1 C27 21.79(15) . . . .
C25 C26 S1 C27 -160.52(12) . . . .
C32 C27 S1 C26 -18.65(15) . . . .
C28 C27 S1 C26 162.43(12) . . . .
C37 C38 S2 C39 157.13(13) . . . .
C33 C38 S2 C39 -23.29(15) . . . .
C40 C39 S2 C38 -156.30(13) . . . .
C44 C39 S2 C38 23.58(15) . . . .
